data_1561389
loop_
_publ_author_name
'Zhang, Hui'
'Mu, Gang'
'Huang, Fuqiang'
'Xie, Xiaoming'

_publ_section_title
;
 Synthesis and structures of type-I clathrates: Rb6Na2Ge44.89(1),
 Cs6Na2Zn4Ge42 and Cs6.40(1)Na1.60(1)Ga8Ge38
;
_journal_name_full 'Journal of Solid State Chemistry'
_journal_page_first 155
_journal_page_last 161
_journal_paper_doi 10.1016/j.jssc.2016.07.024
_journal_volume 242
_journal_year 2016
_chemical_formula_moiety '0.206(Ge23), Cs0.20, Ga, 0.2(Na)'
_chemical_formula_sum 'Cs0.8 Ga Ge4.75 Na0.2'
_chemical_formula_weight 525.54
_space_group_IT_number 223
_space_group_name_Hall '-P 4n 2 3'
_space_group_name_H-M_alt 'P m -3 n'
_symmetry_cell_setting cubic
_symmetry_space_group_name_Hall '-P 4n 2 3'
_symmetry_space_group_name_H-M 'P m -3 n'
_cell_angle_alpha 90
_cell_angle_beta 90
_cell_angle_gamma 90
_cell_formula_units_Z 8
_cell_length_a 10.79726(5)
_cell_length_b 10.79726(5)
_cell_length_c 10.79726(5)
_cell_measurement_temperature 298.0
_cell_volume 1258.753(10)
_computing_cell_refinement WinCSD
_computing_data_reduction WinCSD
_computing_publication_material 'WinCSD (Akselrud et al, 1993)'
_computing_structure_refinement WinCSD
_computing_structure_solution WinCSD
_diffrn_ambient_temperature 298.0
_diffrn_measurement_device_type 'Huber Image Plate  G670'
_diffrn_radiation_probe x-ray
_diffrn_radiation_source 'Sealed Tube'
_diffrn_reflns_limit_h_max 6
_diffrn_reflns_limit_h_min 0
_diffrn_reflns_limit_k_max 7
_diffrn_reflns_limit_k_min 0
_diffrn_reflns_limit_l_max 10
_diffrn_reflns_limit_l_min 1
_diffrn_reflns_theta_max 50.4
_diffrn_reflns_theta_min 5
_exptl_absorpt_coefficient_mu 65.030
_exptl_crystal_density_diffrn 5.546
_exptl_crystal_F_000 1833.6
_pd_char_colour grey
_pd_char_particle_morphology powder
_pd_proc_ls_profile_function pseudo-Voit
_pd_proc_ls_prof_R_factor 0.0961
_pd_proc_ls_prof_wR_expected 0.0110
_pd_proc_ls_prof_wR_factor 0.1139
_pd_spec_mounting 'packed powder pellet'
_pd_spec_size_axial 0.025
_pd_spec_size_equat 0.025
_pd_spec_size_thick 0.025
_refine_ls_goodness_of_fit_all 0.38193(1)
_refine_ls_matrix_type fullcycle
_refine_ls_number_parameters 0
_refine_ls_number_reflns 0
_refine_ls_R_factor_all 0.0467
_refine_ls_shift/su_max 0
_refine_ls_shift/su_mean 0
_refine_ls_structure_factor_coef Inet
_refine_ls_weighting_details 1/[Y~i~+\s(Y~i~)]
_refine_ls_weighting_scheme calc
_cod_data_source_file JSSC-2016-242-155.cif
_cod_data_source_block Cs6.4Na1.6Ga8Ge38
_cod_original_cell_volume 1258.754(17)
_cod_original_sg_symbol_Hall '-P 4n 2 3 '
_cod_original_formula_sum 'Cs0.80 Ga Ge4.75 Na0.20'
_cod_database_code 1561389

loop_
_symmetry_equiv_pos_as_xyz
' x, y, z'
' z, x, y'
' y, z, x'
' x, y, -z'
' z, x, -y'
' y, z, -x'
'-x, y, z'
'-z, x, y'
'-y, z, x'
'-x, y, -z'
'-z, x, -y'
'-y, z, -x'
' 1/2+y, 1/2+x, 1/2+z'
' 1/2+x, 1/2+z, 1/2+y'
' 1/2+z, 1/2+y, 1/2+x'
' 1/2+y, 1/2+x, 1/2-z'
' 1/2+x, 1/2+z, 1/2-y'
' 1/2+z, 1/2+y, 1/2-x'
' 1/2+y, 1/2-x, 1/2+z'
' 1/2+x, 1/2-z, 1/2+y'
' 1/2+z, 1/2-y, 1/2+x'
' 1/2+y, 1/2-x, 1/2-z'
' 1/2+x, 1/2-z, 1/2-y'
' 1/2+z, 1/2-y, 1/2-x'
'-x, -y, -z'
'-z, -x, -y'
'-y, -z, -x'
'-x, -y, z'
'-z, -x, y'
'-y, -z, x'
' x, -y, -z'
' z, -x, -y'
' y, -z, -x'
' x, -y, z'
' z, -x, y'
' y, -z, x'
' 1/2-y, 1/2-x, 1/2-z'
' 1/2-x, 1/2-z, 1/2-y'
' 1/2-z, 1/2-y, 1/2-x'
' 1/2-y, 1/2-x, 1/2+z'
' 1/2-x, 1/2-z, 1/2+y'
' 1/2-z, 1/2-y, 1/2+x'
' 1/2-y, 1/2+x, 1/2-z'
' 1/2-x, 1/2+z, 1/2-y'
' 1/2-z, 1/2+y, 1/2-x'
' 1/2-y, 1/2+x, 1/2+z'
' 1/2-x, 1/2+z, 1/2+y'
' 1/2-z, 1/2+y, 1/2+x'

loop_
_atom_site_label
_atom_site_type_symbol
_atom_site_fract_x
_atom_site_fract_y
_atom_site_fract_z
_atom_site_thermal_displace_type
_atom_site_U_iso_or_equiv
_atom_site_symmetry_multiplicity
_atom_site_occupancy
Cs1 Cs 0.25 0.5 0 Uiso 0.01340(6) 6 1.0
Na1 Na 0 0 0 Uiso 0.02409(7) 2 0.800(3)
Cs2 Cs 0 0 0 Uiso 0.02409(7) 2 0.200(3)
Ga1 Ga 0.25 0 0.5 Uiso 0.00605(7) 6 0.174
Ge1 Ge 0.25 0 0.5 Uiso 0.00605(7) 6 0.826
Ga2 Ga 0.18373(5) 0.18373 0.18373 Uiso 0.00347(6) 16 0.174
Ge2 Ge 0.18373(5) 0.18373 0.18373 Uiso 0.00347(6) 16 0.826
Ga3 Ga 0 0.30617(7) 0.11884(7) Uiso 0.00399(6) 24 0.174
Ge3 Ge 0 0.30617(7) 0.11884(7) Uiso 0.00399(6) 24 0.826

loop_
_atom_type_symbol
_atom_type_description
_atom_type_number_in_cell
_atom_type_scat_dispersion_real
_atom_type_scat_dispersion_imag
_atom_type_scat_source
Cs Cs 6.40 -.716 7.912 International_Tables_Vol_IV_Table_2.3.1
Na Na 1.60 .136 .124 International_Tables_Vol_IV_Table_2.3.1
Ga Ga 8.00 -1.281 .778 International_Tables_Vol_IV_Table_2.3.1
Ge Ge 38.00 -1.084 .887 International_Tables_Vol_IV_Table_2.3.1

loop_
_diffrn_radiation_wavelength
_diffrn_radiation_wavelength_wt
_diffrn_radiation_type
1.540562 1.0 CuK\a~1~

loop_
_geom_angle_atom_site_label_1
_geom_angle_atom_site_label_2
_geom_angle_atom_site_label_3
_geom_angle
_geom_angle_site_symmetry_1
_geom_angle_site_symmetry_2
_geom_angle_site_symmetry_3
_geom_angle_publ_flag
Ge3 Ge1 Ge3 111.83(2) 2_555 . 5_556 yes
Ge3 Ge1 Ge3 108.30(2) 2_555 . 39_555 yes
Ge2 Ge2 Ge3 108.46(3) 37_555 . . yes
Ge3 Ge2 Ge3 110.47(3) . . 2_555 yes
Ge2 Ge3 Ge2 105.95(3) . . 7_555 yes
Ge2 Ge3 Ge1 106.42(3) . . 3_555 yes
Ge2 Ge3 Ge3 106.38(3) . . 4_555 yes
Ge1 Ge3 Ge3 124.08(3) 3_555 . 4_555 yes

loop_
_geom_bond_atom_site_label_1
_geom_bond_atom_site_label_2
_geom_bond_distance
_geom_bond_site_symmetry_2
_geom_bond_publ_flag
Cs1 Ge3 3.6487(5) . yes
Cs1 Ge1 3.8174(1) 2_555 yes
Cs1 Ge2 4.0135(6) . yes
Cs1 Ge3 4.1599(8) 3_555 yes
Cs1 Cs1 5.3986(1) 7_555 yes
Na1 Ge2 3.4361(6) . yes
Na1 Ge3 3.5461(8) . yes
Ge1 Ge3 2.5269(8) 2_555 yes
Ge2 Ge2 2.4786(8) 37_555 yes
Ge2 Ge3 2.4848(7) . yes
Ge3 Ge3 2.566(1) 4_555 yes
